data_1521906
loop_
_publ_author_name
'Schuepp, B.'
'Keller, H.L.'

_publ_section_title
;
 Cs Pd Cl3 - eine Verbindung mit (Pd2 Cl6)-Baugruppen und anorganischem
 Kation
;
_journal_name_full 'Zeitschrift fuer Anorganische und Allgemeine Chemie'
_journal_page_first 1944
_journal_page_last 1950
_journal_volume 625
_journal_year 1999
_chemical_formula_sum 'Cl6 Cs2 Pd2'
_chemical_name_systematic 'Cs2 (Pd2 Cl6)'
_space_group_IT_number 72
_symmetry_space_group_name_Hall '-I 2 2c'
_symmetry_space_group_name_H-M 'I b a m'
_cell_angle_alpha 90
_cell_angle_beta 90
_cell_angle_gamma 90
_cell_formula_units_Z 4
_cell_length_a 13.724
_cell_length_b 10.579
_cell_length_c 8.499
_cell_volume 1233.937
_citation_journal_id_ASTM ZAACAB
_cod_data_source_file Schuepp_ZAACAB_1999_838.cif
_cod_data_source_block Cl6Cs2Pd2
_cod_original_cell_volume 1233.938
_cod_database_code 1521906

loop_
_symmetry_equiv_pos_as_xyz
x,y,z
-x,-y,z
x,-y,-z+1/2
-x,y,-z+1/2
-x,-y,-z
x,y,-z
-x,y,z-1/2
x,-y,z-1/2
x+1/2,y+1/2,z+1/2
-x+1/2,-y+1/2,z+1/2
x+1/2,-y+1/2,-z+1
-x+1/2,y+1/2,-z+1
-x+1/2,-y+1/2,-z+1/2
x+1/2,y+1/2,-z+1/2
-x+1/2,y+1/2,z
x+1/2,-y+1/2,z

loop_
_atom_site_label
_atom_site_type_symbol
_atom_site_fract_x
_atom_site_fract_y
_atom_site_fract_z
_atom_site_occupancy
_atom_site_U_iso_or_equiv
Cl2 Cl-1 0.7879 0.288 0 0.114 0.0
Cl4 Cl-1 0.3946 0.0622 0 0.88 0.0
Cl1 Cl-1 0.7072 0.2179 0 0.886 0.0
Pd2 Pd+2 0.4471 0.1442 0 0.12 0.0
Cs1 Cs+1 0.82462 0 0.25 1 0.0
Cl3 Cl-1 0.4953 0.3459 0 1 0.0
Cl5 Cl-1 0.606 0.061 0 0.12 0.0
Pd1 Pd+2 0.5513 0.14512 0 0.88 0.0
